data_7212563
loop_
_publ_author_name
'Zhuang, Gui-Lin'
'Kong, Xiang-Jian'
'Long, La-Sheng'
'Huang, Rong-Bin'
'Zheng, Lan-Sun'

_publ_section_title
;
 Effect of lanthanide contraction on crystal structures of lanthanide
 coordination polymers with 2,5-piperazinedione-1,4-diacetic acid
;
_journal_issue 10
_journal_name_full CrystEngComm
_journal_page_first 2691
_journal_paper_doi 10.1039/c001537g
_journal_volume 12
_journal_year 2010
_chemical_formula_sum 'C12 H22 N3 O14 Sm'
_chemical_formula_weight 582.68
_chemical_name_systematic
;
?
;
_space_group_IT_number 14
_symmetry_cell_setting monoclinic
_symmetry_space_group_name_Hall '-P 2yn'
_symmetry_space_group_name_H-M 'P 1 21/n 1'
_atom_sites_solution_hydrogens geom
_atom_sites_solution_primary direct
_atom_sites_solution_secondary difmap
_audit_creation_method SHELXL-97
_cell_angle_alpha 90.00
_cell_angle_beta 98.9750(10)
_cell_angle_gamma 90.00
_cell_formula_units_Z 4
_cell_length_a 7.80280(10)
_cell_length_b 19.2619(3)
_cell_length_c 12.6700(2)
_cell_measurement_temperature 173(2)
_cell_volume 1880.95(5)
_computing_cell_refinement 'CrysAlis RED'
_computing_data_collection 'CrysAlis CCD'
_computing_data_reduction 'CrysAlis RED'
_computing_molecular_graphics 'SHELXL-97 (Sheldrick, 1997)'
_computing_publication_material 'SHELXL-97 (Sheldrick, 1997)'
_computing_structure_refinement 'SHELXL-97 (Sheldrick, 1997)'
_computing_structure_solution 'SHELXS-97 (Sheldrick, 1990)'
_diffrn_ambient_temperature 173(2)
_diffrn_measured_fraction_theta_full 0.991
_diffrn_measured_fraction_theta_max 0.991
_diffrn_measurement_device_type 'CrysAlis CCD, Oxford Diffraction Ltd.'
_diffrn_measurement_method 'phi and omega scans'
_diffrn_radiation_monochromator graphite
_diffrn_radiation_source 'Enhance (Mo) X-ray Source'
_diffrn_radiation_type MoK\a
_diffrn_radiation_wavelength 0.71073
_diffrn_reflns_av_R_equivalents 0.0279
_diffrn_reflns_av_sigmaI/netI 0.0320
_diffrn_reflns_limit_h_max 9
_diffrn_reflns_limit_h_min -9
_diffrn_reflns_limit_k_max 23
_diffrn_reflns_limit_k_min -23
_diffrn_reflns_limit_l_max 15
_diffrn_reflns_limit_l_min -15
_diffrn_reflns_number 10451
_diffrn_reflns_theta_full 26.00
_diffrn_reflns_theta_max 26.00
_diffrn_reflns_theta_min 3.26
_exptl_absorpt_coefficient_mu 3.204
_exptl_absorpt_correction_T_max 0.6450
_exptl_absorpt_correction_T_min 0.5014
_exptl_absorpt_correction_type multi-scan
_exptl_absorpt_process_details 'CrysAlis RED'
_exptl_crystal_colour aqua
_exptl_crystal_density_diffrn 2.058
_exptl_crystal_density_meas ?
_exptl_crystal_density_method 'not measured'
_exptl_crystal_description nubby
_exptl_crystal_F_000 1156
_exptl_crystal_size_max 0.25
_exptl_crystal_size_mid 0.15
_exptl_crystal_size_min 0.15
_refine_diff_density_max 0.928
_refine_diff_density_min -0.727
_refine_diff_density_rms 0.194
_refine_ls_extinction_method none
_refine_ls_goodness_of_fit_ref 1.221
_refine_ls_hydrogen_treatment constr
_refine_ls_matrix_type full
_refine_ls_number_parameters 271
_refine_ls_number_reflns 3675
_refine_ls_number_restraints 0
_refine_ls_restrained_S_all 1.221
_refine_ls_R_factor_all 0.0323
_refine_ls_R_factor_gt 0.0232
_refine_ls_shift/su_max 0.000
_refine_ls_shift/su_mean 0.000
_refine_ls_structure_factor_coef Fsqd
_refine_ls_weighting_details 'calc w=1/[\s^2^(Fo^2^)+(0.0456P)^2^+0.8769P] where P=(Fo^2^+2Fc^2^)/3'
_refine_ls_weighting_scheme calc
_refine_ls_wR_factor_gt 0.0623
_refine_ls_wR_factor_ref 0.0836
_reflns_number_gt 3088
_reflns_number_total 3675
_reflns_threshold_expression >2sigma(I)
_cod_data_source_file c001537g.txt
_cod_data_source_block complex3
_cod_depositor_comments
;
The following automatic conversions were performed:

'_symmetry_cell_setting' value 'Monoclinic' changed to 'monoclinic'
according to /home/saulius/struct/CIF-dictionaries/cif_core.dic
dictionary named 'cif_core.dic' version 2.4.2 from 2011-04-26.

Automatic conversion script
Id: cif_fix_values 1891 2012-01-12 08:04:46Z andrius 

The following automatic conversions were performed:

'_exptl_crystal_density_meas' value 'not measured' was changed to '?'
- the value is perceived as not measured.

Automatic conversion script
Id: cif_fix_values 3008 2015-01-20 13:52:24Z robertas 
;
_cod_original_cell_volume 1880.94(5)
_cod_original_sg_symbol_H-M P2(1)/n
_cod_database_code 7212563

loop_
_symmetry_equiv_pos_as_xyz
'x, y, z'
'-x+1/2, y+1/2, -z+1/2'
'-x, -y, -z'
'x-1/2, -y-1/2, z-1/2'

loop_
_atom_site_label
_atom_site_type_symbol
_atom_site_fract_x
_atom_site_fract_y
_atom_site_fract_z
_atom_site_U_iso_or_equiv
_atom_site_adp_type
_atom_site_occupancy
_atom_site_symmetry_multiplicity
_atom_site_calc_flag
_atom_site_refinement_flags
Sm1 Sm 0.23753(2) 0.033052(11) 0.481815(17) 0.00911(9) Uani 1 1 d .
O1 O -0.0198(4) -0.48156(17) 0.8973(3) 0.0171(7) Uani 1 1 d .
O2 O 0.1441(4) -0.39581(18) 0.8591(3) 0.0233(7) Uani 1 1 d .
O3 O -0.0617(6) -0.4118(2) 0.5701(4) 0.0477(11) Uani 1 1 d .
O4 O 0.1241(7) -0.1830(2) 0.7848(4) 0.0542(12) Uani 1 1 d .
O5 O -0.0368(4) -0.12643(17) 0.5239(3) 0.0211(7) Uani 1 1 d .
O6 O 0.2204(4) -0.0886(2) 0.4886(3) 0.0292(9) Uani 1 1 d .
O7 O 0.0721(4) 0.00297(19) 0.6170(2) 0.0203(7) Uani 1 1 d .
O8 O -0.1317(4) -0.02707(17) 0.7102(3) 0.0185(7) Uani 1 1 d .
O9 O 0.0559(5) 0.1218(2) 0.9080(3) 0.0349(9) Uani 1 1 d .
N1 N -0.0962(5) -0.3406(2) 0.7064(3) 0.0273(10) Uani 1 1 d .
N2 N 0.1046(5) -0.2408(2) 0.6263(3) 0.0244(9) Uani 1 1 d .
N3 N 0.0692(5) 0.0049(2) 0.9040(3) 0.0213(9) Uani 1 1 d .
C1 C 0.0023(5) -0.4269(2) 0.8454(3) 0.0149(9) Uani 1 1 d .
C2 C -0.1505(6) -0.3973(3) 0.7686(4) 0.0296(12) Uani 1 1 d .
H2A H -0.2026 -0.4344 0.7199 0.036 Uiso 1 1 calc R
H2B H -0.2401 -0.3805 0.8098 0.036 Uiso 1 1 calc R
C3 C -0.0815(9) -0.2740(3) 0.7539(5) 0.0447(16) Uani 1 1 d .
H3A H -0.0608 -0.2798 0.8325 0.054 Uiso 1 1 calc R
H3B H -0.1937 -0.2496 0.7346 0.054 Uiso 1 1 calc R
C4 C 0.0591(8) -0.2290(3) 0.7230(4) 0.0337(13) Uani 1 1 d .
C5 C -0.0507(7) -0.3520(3) 0.6118(4) 0.0283(12) Uani 1 1 d .
C6 C 0.0170(7) -0.2926(3) 0.5557(4) 0.0300(12) Uani 1 1 d .
H6A H 0.0985 -0.3106 0.5097 0.036 Uiso 1 1 calc R
H6B H -0.0810 -0.2704 0.5087 0.036 Uiso 1 1 calc R
C7 C 0.2176(7) -0.1939(3) 0.5840(5) 0.0313(13) Uani 1 1 d .
H7B H 0.2777 -0.2192 0.5324 0.038 Uiso 1 1 calc R
H7C H 0.3071 -0.1777 0.6429 0.038 Uiso 1 1 calc R
C8 C 0.1262(6) -0.1308(3) 0.5282(4) 0.0224(11) Uani 1 1 d .
C9 C 0.0191(6) -0.0067(2) 0.7057(4) 0.0162(9) Uani 1 1 d .
C10 C 0.1474(6) 0.0037(3) 0.8067(4) 0.0215(10) Uani 1 1 d .
H10A H 0.2343 -0.0341 0.8124 0.026 Uiso 1 1 calc R
H10B H 0.2094 0.0481 0.8010 0.026 Uiso 1 1 calc R
C11 C 0.0327(6) 0.0637(3) 0.9482(4) 0.0229(11) Uani 1 1 d .
C12 C -0.0357(7) 0.0640(3) 1.0526(4) 0.0253(11) Uani 1 1 d .
H12A H 0.0487 0.0887 1.1061 0.030 Uiso 1 1 calc R
H12B H -0.1451 0.0908 1.0432 0.030 Uiso 1 1 calc R
O1W O 0.3816(4) 0.13061(19) 0.4205(3) 0.0291(8) Uani 1 1 d .
H13A H 0.4278 0.1190 0.3676 0.044 Uiso 1 1 calc R
H13B H 0.2988 0.1669 0.4000 0.044 Uiso 1 1 d R
O2W O 0.4035(7) 0.1691(3) 0.2204(3) 0.0585(14) Uani 1 1 d .
O3W O 0.3985(7) 0.2673(3) 0.4991(4) 0.0588(13) Uani 1 1 d .
O4W O -0.0427(5) -0.1917(2) 0.2947(3) 0.0398(10) Uani 1 1 d .
O5W O 0.4086(8) 0.0553(3) 1.0985(4) 0.0648(15) Uani 1 1 d .

loop_
_atom_site_aniso_label
_atom_site_aniso_U_11
_atom_site_aniso_U_22
_atom_site_aniso_U_33
_atom_site_aniso_U_23
_atom_site_aniso_U_13
_atom_site_aniso_U_12
Sm1 0.00794(13) 0.01094(14) 0.00856(14) -0.00004(8) 0.00160(8) -0.00009(9)
O1 0.0166(15) 0.0189(17) 0.0157(17) 0.0038(13) 0.0019(13) 0.0026(13)
O2 0.0213(16) 0.0249(19) 0.0225(17) 0.0064(15) -0.0005(13) -0.0045(15)
O3 0.073(3) 0.022(2) 0.048(3) -0.004(2) 0.012(2) -0.016(2)
O4 0.074(3) 0.038(3) 0.048(3) -0.019(2) -0.002(2) -0.003(2)
O5 0.0156(15) 0.0145(17) 0.034(2) 0.0044(15) 0.0066(14) 0.0012(13)
O6 0.0256(17) 0.019(2) 0.048(2) -0.0012(16) 0.0205(17) -0.0104(15)
O7 0.0239(17) 0.0256(19) 0.0122(16) -0.0011(15) 0.0056(13) -0.0077(15)
O8 0.0152(15) 0.0254(19) 0.0154(17) 0.0015(13) 0.0042(13) 0.0002(14)
O9 0.051(2) 0.033(2) 0.0230(19) 0.0059(17) 0.0134(17) 0.0045(19)
N1 0.028(2) 0.025(2) 0.029(2) 0.016(2) 0.0073(18) 0.0093(19)
N2 0.026(2) 0.018(2) 0.028(2) 0.0067(18) 0.0019(17) 0.0038(18)
N3 0.023(2) 0.032(2) 0.0087(18) 0.0005(18) 0.0018(15) 0.0001(19)
C1 0.016(2) 0.016(2) 0.013(2) 0.0023(18) 0.0045(17) -0.0010(18)
C2 0.024(2) 0.037(3) 0.028(3) 0.019(2) 0.003(2) -0.005(2)
C3 0.073(5) 0.033(3) 0.034(3) 0.009(3) 0.028(3) 0.012(3)
C4 0.044(3) 0.028(3) 0.028(3) 0.003(2) 0.002(2) 0.014(3)
C5 0.031(3) 0.023(3) 0.030(3) 0.006(2) 0.003(2) -0.004(2)
C6 0.043(3) 0.024(3) 0.024(3) 0.001(2) 0.010(2) -0.001(2)
C7 0.020(2) 0.023(3) 0.051(4) 0.006(3) 0.007(2) 0.002(2)
C8 0.022(2) 0.021(3) 0.026(3) -0.005(2) 0.009(2) 0.002(2)
C9 0.020(2) 0.015(2) 0.014(2) 0.0000(19) 0.0065(18) 0.0013(19)
C10 0.019(2) 0.032(3) 0.014(2) -0.003(2) 0.0061(18) -0.009(2)
C11 0.023(2) 0.033(3) 0.012(2) 0.001(2) 0.0006(18) 0.000(2)
C12 0.031(3) 0.030(3) 0.016(2) 0.002(2) 0.008(2) 0.007(2)
O1W 0.0316(19) 0.028(2) 0.030(2) 0.0004(17) 0.0127(15) -0.0080(17)
O2W 0.083(4) 0.065(3) 0.029(2) 0.002(2) 0.014(2) -0.025(3)
O3W 0.069(3) 0.050(3) 0.058(3) -0.004(3) 0.014(3) -0.002(3)
O4W 0.044(2) 0.040(2) 0.037(2) 0.001(2) 0.0105(19) 0.000(2)
O5W 0.104(4) 0.037(3) 0.059(3) -0.001(2) 0.031(3) 0.004(3)

loop_
_atom_type_symbol
_atom_type_description
_atom_type_scat_dispersion_real
_atom_type_scat_dispersion_imag
_atom_type_scat_source
C C 0.0033 0.0016 'International Tables Vol C Tables 4.2.6.8 and 6.1.1.4'
H H 0.0000 0.0000 'International Tables Vol C Tables 4.2.6.8 and 6.1.1.4'
N N 0.0061 0.0033 'International Tables Vol C Tables 4.2.6.8 and 6.1.1.4'
O O 0.0106 0.0060 'International Tables Vol C Tables 4.2.6.8 and 6.1.1.4'
Sm Sm -0.1638 3.4418 'International Tables Vol C Tables 4.2.6.8 and 6.1.1.4'

loop_
_geom_angle_atom_site_label_1
_geom_angle_atom_site_label_2
_geom_angle_atom_site_label_3
_geom_angle
_geom_angle_site_symmetry_1
_geom_angle_site_symmetry_3
O6 Sm1 O7 71.92(12) . .
O6 Sm1 O5 135.59(11) . 3_556
O7 Sm1 O5 77.11(12) . 3_556
O6 Sm1 O1W 146.24(11) . .
O7 Sm1 O1W 140.00(12) . .
O5 Sm1 O1W 74.66(12) 3_556 .
O6 Sm1 O8 88.68(12) . 3_556
O7 Sm1 O8 124.70(11) . 3_556
O5 Sm1 O8 83.49(11) 3_556 3_556
O1W Sm1 O8 79.41(12) . 3_556
O6 Sm1 O2 122.34(12) . 2_556
O7 Sm1 O2 74.04(11) . 2_556
O5 Sm1 O2 76.60(11) 3_556 2_556
O1W Sm1 O2 72.28(12) . 2_556
O8 Sm1 O2 148.76(11) 3_556 2_556
O6 Sm1 O1 85.12(12) . 2_556
O7 Sm1 O1 93.26(10) . 2_556
O5 Sm1 O1 128.18(11) 3_556 2_556
O1W Sm1 O1 82.68(12) . 2_556
O8 Sm1 O1 137.21(10) 3_556 2_556
O2 Sm1 O1 52.06(10) 2_556 2_556
O6 Sm1 O1 70.95(10) . 4_655
O7 Sm1 O1 137.77(12) . 4_655
O5 Sm1 O1 145.04(11) 3_556 4_655
O1W Sm1 O1 75.39(11) . 4_655
O8 Sm1 O1 73.65(10) 3_556 4_655
O2 Sm1 O1 110.60(10) 2_556 4_655
O1 Sm1 O1 64.30(12) 2_556 4_655
O6 Sm1 O7 72.63(12) . 3_556
O7 Sm1 O7 73.57(11) . 3_556
O5 Sm1 O7 68.53(11) 3_556 3_556
O1W Sm1 O7 119.83(11) . 3_556
O8 Sm1 O7 51.15(10) 3_556 3_556
O2 Sm1 O7 136.54(10) 2_556 3_556
O1 Sm1 O7 156.69(11) 2_556 3_556
O1 Sm1 O7 112.86(10) 4_655 3_556
O6 Sm1 C1 106.26(13) . 2_556
O7 Sm1 C1 85.08(11) . 2_556
O5 Sm1 C1 101.85(12) 3_556 2_556
O1W Sm1 C1 73.78(13) . 2_556
O8 Sm1 C1 149.98(11) 3_556 2_556
O2 Sm1 C1 25.87(11) 2_556 2_556
O1 Sm1 C1 26.38(12) 2_556 2_556
O1 Sm1 C1 86.59(11) 4_655 2_556
O7 Sm1 C1 157.95(11) 3_556 2_556
O6 Sm1 C9 79.60(13) . 3_556
O7 Sm1 C9 99.48(11) . 3_556
O5 Sm1 C9 74.94(12) 3_556 3_556
O1W Sm1 C9 99.88(13) . 3_556
O8 Sm1 C9 25.23(11) 3_556 3_556
O2 Sm1 C9 151.54(12) 2_556 3_556
O1 Sm1 C9 155.92(12) 2_556 3_556
O1 Sm1 C9 92.96(11) 4_655 3_556
O7 Sm1 C9 25.93(11) 3_556 3_556
C1 Sm1 C9 173.56(13) 2_556 3_556
O6 Sm1 Sm1 67.70(8) . 3_556
O7 Sm1 Sm1 39.02(8) . 3_556
O5 Sm1 Sm1 68.15(7) 3_556 3_556
O1W Sm1 Sm1 141.20(9) . 3_556
O8 Sm1 Sm1 85.68(7) 3_556 3_556
O2 Sm1 Sm1 108.30(7) 2_556 3_556
O1 Sm1 Sm1 129.53(7) 2_556 3_556
O1 Sm1 Sm1 133.85(7) 4_655 3_556
O7 Sm1 Sm1 34.54(6) 3_556 3_556
C1 Sm1 Sm1 123.90(8) 2_556 3_556
C9 Sm1 Sm1 60.46(9) 3_556 3_556
C1 O1 Sm1 92.6(3) . 2_546
C1 O1 Sm1 136.0(3) . 4_556
Sm1 O1 Sm1 115.70(12) 2_546 4_556
C1 O2 Sm1 93.3(3) . 2_546
C8 O5 Sm1 134.7(3) . 3_556
C8 O6 Sm1 134.6(3) . .
C9 O7 Sm1 164.5(3) . .
C9 O7 Sm1 88.9(3) . 3_556
Sm1 O7 Sm1 106.43(11) . 3_556
C9 O8 Sm1 98.2(3) . 3_556
C5 N1 C3 121.5(5) . .
C5 N1 C2 120.8(5) . .
C3 N1 C2 117.6(5) . .
C4 N2 C7 120.1(5) . .
C4 N2 C6 121.0(5) . .
C7 N2 C6 117.9(4) . .
C11 N3 C10 121.4(5) . .
C11 N3 C12 123.6(4) . 3_557
C10 N3 C12 115.0(4) . 3_557
O2 C1 O1 121.1(4) . .
O2 C1 C2 119.8(4) . .
O1 C1 C2 119.0(4) . .
O2 C1 Sm1 60.8(2) . 2_546
O1 C1 Sm1 61.0(2) . 2_546
C2 C1 Sm1 169.3(3) . 2_546
N1 C2 C1 111.3(4) . .
N1 C2 H2A 109.4 . .
C1 C2 H2A 109.4 . .
N1 C2 H2B 109.4 . .
C1 C2 H2B 109.4 . .
H2A C2 H2B 108.0 . .
N1 C3 C4 115.3(5) . .
N1 C3 H3A 108.4 . .
C4 C3 H3A 108.4 . .
N1 C3 H3B 108.4 . .
C4 C3 H3B 108.4 . .
H3A C3 H3B 107.5 . .
O4 C4 N2 123.8(6) . .
O4 C4 C3 119.6(6) . .
N2 C4 C3 116.6(5) . .
O3 C5 N1 121.4(5) . .
O3 C5 C6 120.5(5) . .
N1 C5 C6 118.1(5) . .
N2 C6 C5 114.0(4) . .
N2 C6 H6A 108.8 . .
C5 C6 H6A 108.8 . .
N2 C6 H6B 108.8 . .
C5 C6 H6B 108.8 . .
H6A C6 H6B 107.7 . .
N2 C7 C8 114.0(4) . .
N2 C7 H7B 108.7 . .
C8 C7 H7B 108.8 . .
N2 C7 H7C 108.8 . .
C8 C7 H7C 108.8 . .
H7B C7 H7C 107.6 . .
O6 C8 O5 126.0(5) . .
O6 C8 C7 116.2(4) . .
O5 C8 C7 117.8(4) . .
O8 C9 O7 121.7(4) . .
O8 C9 C10 120.5(4) . .
O7 C9 C10 117.8(4) . .
O8 C9 Sm1 56.5(2) . 3_556
O7 C9 Sm1 65.2(2) . 3_556
C10 C9 Sm1 176.6(3) . 3_556
N3 C10 C9 114.1(4) . .
N3 C10 H10A 108.7 . .
C9 C10 H10A 108.7 . .
N3 C10 H10B 108.7 . .
C9 C10 H10B 108.7 . .
H10A C10 H10B 107.6 . .
O9 C11 N3 122.7(4) . .
O9 C11 C12 116.7(5) . .
N3 C11 C12 120.6(5) . .
N3 C12 C11 115.7(5) 3_557 .
N3 C12 H12A 108.4 3_557 .
C11 C12 H12A 108.4 . .
N3 C12 H12B 108.4 3_557 .
C11 C12 H12B 108.4 . .
H12A C12 H12B 107.4 . .
Sm1 O1W H13A 109.5 . .
Sm1 O1W H13B 109.3 . .
H13A O1W H13B 109.4 . .

loop_
_geom_bond_atom_site_label_1
_geom_bond_atom_site_label_2
_geom_bond_distance
_geom_bond_site_symmetry_2
Sm1 O6 2.349(4) .
Sm1 O7 2.372(3) .
Sm1 O5 2.379(3) 3_556
Sm1 O1W 2.381(3) .
Sm1 O8 2.447(3) 3_556
Sm1 O2 2.493(3) 2_556
Sm1 O1 2.494(3) 2_556
Sm1 O1 2.520(3) 4_655
Sm1 O7 2.635(3) 3_556
Sm1 C1 2.850(4) 2_556
Sm1 C9 2.903(5) 3_556
Sm1 Sm1 4.0133(4) 3_556
O1 C1 1.268(6) .
O1 Sm1 2.494(3) 2_546
O1 Sm1 2.520(3) 4_556
O2 C1 1.246(5) .
O2 Sm1 2.493(3) 2_546
O3 C5 1.264(7) .
O4 C4 1.238(7) .
O5 C8 1.267(5) .
O5 Sm1 2.379(3) 3_556
O6 C8 1.253(6) .
O7 C9 1.269(5) .
O7 Sm1 2.635(3) 3_556
O8 C9 1.250(5) .
O8 Sm1 2.447(3) 3_556
O9 C11 1.254(7) .
N1 C5 1.320(7) .
N1 C3 1.414(8) .
N1 C2 1.448(6) .
N2 C4 1.346(7) .
N2 C7 1.425(7) .
N2 C6 1.440(7) .
N3 C11 1.314(7) .
N3 C10 1.459(6) .
N3 C12 1.475(7) 3_557
C1 C2 1.527(6) .
C1 Sm1 2.850(4) 2_546
C2 H2A 0.9900 .
C2 H2B 0.9900 .
C3 C4 1.498(10) .
C3 H3A 0.9900 .
C3 H3B 0.9900 .
C5 C6 1.487(7) .
C6 H6A 0.9900 .
C6 H6B 0.9900 .
C7 C8 1.526(7) .
C7 H7B 0.9900 .
C7 H7C 0.9900 .
C9 C10 1.510(6) .
C9 Sm1 2.903(5) 3_556
C10 H10A 0.9900 .
C10 H10B 0.9900 .
C11 C12 1.501(7) .
C12 N3 1.475(7) 3_557
C12 H12A 0.9900 .
C12 H12B 0.9900 .
O1W H13A 0.8400 .
O1W H13B 0.9600 .
